data_4513924
loop_
_publ_author_name
'Strom, Alexandra E.'
'Balcells, David'
'Hartwig, John F.'

_publ_section_title
;
 Synthetic and Computational Studies on the Rhodium-Catalyzed
 Hydroamination of Aminoalkenes
;
_journal_issue 9
_journal_name_full 'ACS Catalysis'
_journal_page_first 5651
_journal_paper_doi 10.1021/acscatal.6b01320
_journal_volume 6
_journal_year 2016
_chemical_formula_sum 'C26 H35 B F4 P Rh'
_chemical_formula_weight 568.23
_chemical_name_common AESI-295
_chemical_name_systematic
;
 Compound-L2c-Rh
;
_space_group.centring_type P

_space_group_IT_number 2
_space_group.IT_number 2

_symmetry_cell_setting triclinic
_symmetry_space_group_name_Hall '-P 1'
_symmetry_space_group_name_H-M 'P -1'
_atom_sites_solution_hydrogens geom
_atom_sites_solution_primary patt
_atom_sites_solution_secondary difmap
_audit_creation_method SHELXL-97
_cell_angle_alpha 106.910(9)
_cell_angle_beta 90.715(9)
_cell_angle_gamma 94.619(10)
_cell_formula_units_Z 4
_cell_length_a 10.927(2)
_cell_length_b 14.743(3)
_cell_length_c 15.848(3)
_cell_measurement_reflns_used 9125
_cell_measurement_temperature 100(2)
_cell_measurement_theta_max 25.37
_cell_measurement_theta_min 2.26
_cell_volume 2433.0(8)
_computing_cell_refinement 'Bruker SAINT'
_computing_data_collection 'Bruker APEX2'
_computing_data_reduction 'Bruker SAINT'
_computing_molecular_graphics ORTEP-32
_computing_publication_material WinGX
_computing_structure_refinement SHELXL-97
_computing_structure_solution DIRDIF-2008
_diffrn_ambient_temperature 100(2)
_diffrn_detector_area_resol_mean 8.366
_diffrn_measured_fraction_theta_full 1.000
_diffrn_measured_fraction_theta_max 0.991
_diffrn_measurement_device_type 'Bruker APEX-II CCD'
_diffrn_measurement_method 'phi and omega scans'
_diffrn_radiation_monochromator 'QUAZAR multilayer mirrors'
_diffrn_radiation_source 'microfocus sealed tube'
_diffrn_radiation_type MoK\a
_diffrn_radiation_wavelength 0.71073
_diffrn_reflns_av_R_equivalents 0.0317
_diffrn_reflns_av_sigmaI/netI 0.0238
_diffrn_reflns_limit_h_max 13
_diffrn_reflns_limit_h_min -13
_diffrn_reflns_limit_k_max 17
_diffrn_reflns_limit_k_min -17
_diffrn_reflns_limit_l_max 19
_diffrn_reflns_limit_l_min -18
_diffrn_reflns_number 55416
_diffrn_reflns_theta_full 25.00
_diffrn_reflns_theta_max 25.43
_diffrn_reflns_theta_min 1.34
_exptl_absorpt_coefficient_mu 0.811
_exptl_absorpt_correction_T_max 0.9454
_exptl_absorpt_correction_T_min 0.9233
_exptl_absorpt_correction_type multi-scan
_exptl_absorpt_process_details SADABS
_exptl_crystal_colour yellow
_exptl_crystal_density_diffrn 1.551
_exptl_crystal_density_method 'not measured'
_exptl_crystal_description prism
_exptl_crystal_F_000 1168
_exptl_crystal_size_max 0.10
_exptl_crystal_size_mid 0.08
_exptl_crystal_size_min 0.07
_refine_diff_density_max 0.692
_refine_diff_density_min -0.480
_refine_diff_density_rms 0.063
_refine_ls_extinction_method none
_refine_ls_goodness_of_fit_ref 1.035
_refine_ls_hydrogen_treatment mixed
_refine_ls_matrix_type full
_refine_ls_number_parameters 619
_refine_ls_number_reflns 8896
_refine_ls_number_restraints 0
_refine_ls_restrained_S_all 1.035
_refine_ls_R_factor_all 0.0289
_refine_ls_R_factor_gt 0.0234
_refine_ls_shift/su_max 0.001
_refine_ls_shift/su_mean 0.000
_refine_ls_structure_factor_coef Fsqd
_refine_ls_weighting_details 'calc w=1/[\s^2^(Fo^2^)+(0.0198P)^2^+2.7761P] where P=(Fo^2^+2Fc^2^)/3'
_refine_ls_weighting_scheme calc
_refine_ls_wR_factor_gt 0.0527
_refine_ls_wR_factor_ref 0.0554
_reflns_number_gt 7862
_reflns_number_total 8896
_reflns_threshold_expression >2sigma(I)
_cod_data_source_file cs6b01320_si_003.cif
_cod_data_source_block Compound-L2c-Rh
_cod_depositor_comments
;
The following automatic conversions were performed:

'_symmetry_cell_setting' value 'Triclinic' changed to 'triclinic'
according to
/usr/data/users/saulius/crontab/automatic-downloads/rss-feeds/ACS/lib/dictionaries/cif_core.dic
dictionary named 'cif_core.dic' version 2.4.2 from 2011-04-26.

Automatic conversion script
Id: cif_fix_values 4268 2015-11-12 08:31:59Z antanas 

 Adding full bibliography for 4513923--4513925.cif.

The following automatic conversions were performed:

'_space_group.centring_type' value 'primitive' was replaced with the
value 'P' as specified in the replacement file
'/home/antanas/src/cod-tools/trunk/data/replacement-values/replacement_values.lst'.

Automatic conversion script
Id: cif_fix_values 5642 2017-10-24 12:04:52Z antanas 
;
_cod_original_cell_volume 2433.0(9)
_cod_original_sg_symbol_H-M P-1
_cod_database_code 4513924

loop_
_symmetry_equiv_pos_as_xyz
'x, y, z'
'-x, -y, -z'

loop_
_atom_site_label
_atom_site_type_symbol
_atom_site_fract_x
_atom_site_fract_y
_atom_site_fract_z
_atom_site_U_iso_or_equiv
_atom_site_adp_type
_atom_site_occupancy
_atom_site_symmetry_multiplicity
_atom_site_calc_flag
_atom_site_refinement_flags
C1 C -0.47649(19) -0.23635(16) 0.29037(14) 0.0147(5) Uani 1 1 d .
C2 C -0.53278(19) -0.21481(16) 0.21785(14) 0.0161(5) Uani 1 1 d .
H2 H -0.5824 -0.2626 0.1750 0.019 Uiso 1 1 calc R
C3 C -0.5142(2) -0.12280(16) 0.21046(14) 0.0172(5) Uani 1 1 d .
H3 H -0.5491 -0.1081 0.1613 0.021 Uiso 1 1 calc R
C4 C -0.4434(2) -0.05133(16) 0.27594(14) 0.0183(5) Uani 1 1 d .
H4 H -0.4240 0.0093 0.2675 0.022 Uiso 1 1 calc R
C5 C -0.4012(2) -0.06917(16) 0.35374(14) 0.0200(5) Uani 1 1 d .
H5 H -0.3613 -0.0190 0.4002 0.024 Uiso 1 1 calc R
C6 C -0.4188(2) -0.16120(16) 0.36187(14) 0.0177(5) Uani 1 1 d .
H6 H -0.3927 -0.1738 0.4144 0.021 Uiso 1 1 calc R
C7 C -0.47358(19) -0.33746(15) 0.28983(13) 0.0137(4) Uani 1 1 d .
C8 C -0.5688(2) -0.38285(17) 0.32503(14) 0.0195(5) Uani 1 1 d .
H8 H -0.6370 -0.3494 0.3494 0.023 Uiso 1 1 calc R
C9 C -0.5633(2) -0.47606(17) 0.32413(14) 0.0207(5) Uani 1 1 d .
H9 H -0.6294 -0.5075 0.3460 0.025 Uiso 1 1 calc R
C10 C -0.4623(2) -0.52454(16) 0.29162(14) 0.0201(5) Uani 1 1 d .
H10 H -0.4581 -0.5881 0.2932 0.024 Uiso 1 1 calc R
C11 C -0.3673(2) -0.48014(15) 0.25677(14) 0.0169(5) Uani 1 1 d .
H11 H -0.2979 -0.5133 0.2347 0.020 Uiso 1 1 calc R
C12 C -0.37345(19) -0.38671(15) 0.25400(13) 0.0139(4) Uani 1 1 d .
C13 C -0.23438(19) -0.38871(15) 0.09365(13) 0.0123(4) Uani 1 1 d .
H13 H -0.1713 -0.3503 0.0702 0.015 Uiso 1 1 calc R
C14 C -0.3538(2) -0.39481(15) 0.03903(14) 0.0155(5) Uani 1 1 d .
H14A H -0.4198 -0.4322 0.0599 0.019 Uiso 1 1 calc R
H14B H -0.3796 -0.3300 0.0474 0.019 Uiso 1 1 calc R
C15 C -0.3352(2) -0.44195(16) -0.05907(14) 0.0192(5) Uani 1 1 d .
H15A H -0.4146 -0.4494 -0.0922 0.023 Uiso 1 1 calc R
H15B H -0.2770 -0.4002 -0.0815 0.023 Uiso 1 1 calc R
C16 C -0.2858(2) -0.53919(16) -0.07560(14) 0.0191(5) Uani 1 1 d .
H16A H -0.3479 -0.5834 -0.0595 0.023 Uiso 1 1 calc R
H16B H -0.2703 -0.5654 -0.1391 0.023 Uiso 1 1 calc R
C17 C -0.1670(2) -0.53168(16) -0.02162(14) 0.0177(5) Uani 1 1 d .
H17A H -0.1027 -0.4916 -0.0410 0.021 Uiso 1 1 calc R
H17B H -0.1381 -0.5958 -0.0315 0.021 Uiso 1 1 calc R
C18 C -0.1879(2) -0.48790(15) 0.07682(14) 0.0160(5) Uani 1 1 d .
H18A H -0.1099 -0.4827 0.1111 0.019 Uiso 1 1 calc R
H18B H -0.2489 -0.5298 0.0969 0.019 Uiso 1 1 calc R
C19 C -0.11470(19) -0.33625(15) 0.27042(13) 0.0130(4) Uani 1 1 d .
H19 H -0.1148 -0.4059 0.2635 0.016 Uiso 1 1 calc R
C20 C 0.0056(2) -0.30617(16) 0.23423(14) 0.0173(5) Uani 1 1 d .
H20A H 0.0102 -0.2371 0.2407 0.021 Uiso 1 1 calc R
H20B H 0.0081 -0.3406 0.1706 0.021 Uiso 1 1 calc R
C21 C 0.1158(2) -0.32783(17) 0.28355(15) 0.0216(5) Uani 1 1 d .
H21A H 0.1164 -0.3976 0.2714 0.026 Uiso 1 1 calc R
H21B H 0.1928 -0.3038 0.2620 0.026 Uiso 1 1 calc R
C22 C 0.1102(2) -0.2814(2) 0.38289(16) 0.0358(7) Uani 1 1 d .
H22A H 0.1785 -0.3008 0.4135 0.043 Uiso 1 1 calc R
H22B H 0.1209 -0.2113 0.3955 0.043 Uiso 1 1 calc R
C23 C -0.0105(2) -0.3091(2) 0.41817(15) 0.0365(7) Uani 1 1 d .
H23A H -0.0126 -0.2748 0.4818 0.044 Uiso 1 1 calc R
H23B H -0.0169 -0.3782 0.4117 0.044 Uiso 1 1 calc R
C24 C -0.1200(2) -0.28609(18) 0.36949(14) 0.0233(5) Uani 1 1 d .
H24A H -0.1180 -0.2165 0.3798 0.028 Uiso 1 1 calc R
H24B H -0.1976 -0.3076 0.3922 0.028 Uiso 1 1 calc R
C25 C -0.2259(2) -0.13879(18) 0.12922(17) 0.0243(5) Uani 1 1 d .
C26 C -0.1596(2) -0.10057(19) 0.20845(19) 0.0270(6) Uani 1 1 d .
C27 C 0.0465(2) 0.34895(15) 0.29756(14) 0.0162(5) Uani 1 1 d .
C28 C 0.0641(2) 0.37656(15) 0.21899(14) 0.0180(5) Uani 1 1 d .
H28 H 0.1335 0.4178 0.2145 0.022 Uiso 1 1 calc R
C29 C -0.0222(2) 0.34205(16) 0.14880(15) 0.0205(5) Uani 1 1 d .
H29 H -0.0102 0.3582 0.0955 0.025 Uiso 1 1 calc R
C30 C -0.1272(2) 0.28328(17) 0.15675(16) 0.0223(5) Uani 1 1 d .
H30 H -0.1820 0.2560 0.1072 0.027 Uiso 1 1 calc R
C31 C -0.1513(2) 0.26481(18) 0.23769(16) 0.0239(5) Uani 1 1 d .
H31 H -0.2257 0.2297 0.2440 0.029 Uiso 1 1 calc R
C32 C -0.0655(2) 0.29830(17) 0.30901(15) 0.0207(5) Uani 1 1 d .
H32 H -0.0821 0.2873 0.3641 0.025 Uiso 1 1 calc R
C33 C 0.1494(2) 0.36916(15) 0.36559(14) 0.0153(5) Uani 1 1 d .
C34 C 0.1588(2) 0.45232(16) 0.43700(14) 0.0185(5) Uani 1 1 d .
H34 H 0.0980 0.4962 0.4442 0.022 Uiso 1 1 calc R
C35 C 0.2574(2) 0.47012(16) 0.49712(14) 0.0219(5) Uani 1 1 d .
H35 H 0.2630 0.5253 0.5467 0.026 Uiso 1 1 calc R
C36 C 0.3481(2) 0.40722(16) 0.48489(14) 0.0195(5) Uani 1 1 d .
H36 H 0.4164 0.4205 0.5256 0.023 Uiso 1 1 calc R
C37 C 0.3402(2) 0.32550(15) 0.41423(14) 0.0153(5) Uani 1 1 d .
H37 H 0.4034 0.2835 0.4062 0.018 Uiso 1 1 calc R
C38 C 0.23905(19) 0.30439(15) 0.35435(13) 0.0135(4) Uani 1 1 d .
C39 C 0.2026(2) 0.09453(15) 0.31076(14) 0.0146(5) Uani 1 1 d .
H39 H 0.1997 0.0346 0.2605 0.018 Uiso 1 1 calc R
C40 C 0.0819(2) 0.09103(16) 0.35841(15) 0.0192(5) Uani 1 1 d .
H40A H 0.0802 0.1494 0.4087 0.023 Uiso 1 1 calc R
H40B H 0.0118 0.0885 0.3174 0.023 Uiso 1 1 calc R
C41 C 0.0695(2) 0.00360(17) 0.39197(16) 0.0242(5) Uani 1 1 d .
H41A H -0.0069 0.0039 0.4250 0.029 Uiso 1 1 calc R
H41B H 0.0631 -0.0547 0.3410 0.029 Uiso 1 1 calc R
C42 C 0.1792(2) 0.00165(17) 0.45195(15) 0.0215(5) Uani 1 1 d .
H42A H 0.1823 0.0573 0.5053 0.026 Uiso 1 1 calc R
H42B H 0.1698 -0.0567 0.4710 0.026 Uiso 1 1 calc R
C43 C 0.2979(2) 0.00374(16) 0.40337(15) 0.0195(5) Uani 1 1 d .
H43A H 0.2971 -0.0540 0.3522 0.023 Uiso 1 1 calc R
H43B H 0.3685 0.0041 0.4432 0.023 Uiso 1 1 calc R
C44 C 0.3121(2) 0.09231(15) 0.37155(14) 0.0160(5) Uani 1 1 d .
H44A H 0.3891 0.0925 0.3393 0.019 Uiso 1 1 calc R
H44B H 0.3178 0.1500 0.4231 0.019 Uiso 1 1 calc R
C45 C 0.36338(19) 0.18681(15) 0.20794(13) 0.0124(4) Uani 1 1 d .
H45 H 0.4287 0.2067 0.2561 0.015 Uiso 1 1 calc R
C46 C 0.3871(2) 0.08590(15) 0.15133(14) 0.0159(5) Uani 1 1 d .
H46A H 0.3810 0.0418 0.1881 0.019 Uiso 1 1 calc R
H46B H 0.3241 0.0630 0.1027 0.019 Uiso 1 1 calc R
C47 C 0.5147(2) 0.08688(16) 0.11324(14) 0.0178(5) Uani 1 1 d .
H47A H 0.5777 0.1051 0.1620 0.021 Uiso 1 1 calc R
H47B H 0.5279 0.0222 0.0755 0.021 Uiso 1 1 calc R
C48 C 0.5289(2) 0.15675(16) 0.05883(15) 0.0202(5) Uani 1 1 d .
H48A H 0.4697 0.1362 0.0077 0.024 Uiso 1 1 calc R
H48B H 0.6129 0.1572 0.0361 0.024 Uiso 1 1 calc R
C49 C 0.5062(2) 0.25687(16) 0.11496(15) 0.0180(5) Uani 1 1 d .
H49A H 0.5128 0.3008 0.0781 0.022 Uiso 1 1 calc R
H49B H 0.5697 0.2794 0.1633 0.022 Uiso 1 1 calc R
C50 C 0.37888(19) 0.25800(15) 0.15409(14) 0.0144(4) Uani 1 1 d .
H50A H 0.3151 0.2415 0.1059 0.017 Uiso 1 1 calc R
H50B H 0.3678 0.3228 0.1926 0.017 Uiso 1 1 calc R
C51 C 0.0049(2) 0.06795(17) 0.12034(16) 0.0220(5) Uani 1 1 d .
C52 C 0.0721(2) 0.11318(16) 0.06793(15) 0.0189(5) Uani 1 1 d .
B1 B -0.8260(2) -0.18158(19) 0.08692(17) 0.0192(6) Uani 1 1 d .
B2 B 0.6668(2) 0.2056(2) 0.41564(17) 0.0222(6) Uani 1 1 d .
F1 F -0.82238(15) -0.13840(11) 0.17716(9) 0.0409(4) Uani 1 1 d .
F2 F -0.93955(12) -0.23402(9) 0.05974(8) 0.0231(3) Uani 1 1 d .
F3 F -0.80878(13) -0.11258(10) 0.04318(10) 0.0290(3) Uani 1 1 d .
F4 F -0.73274(12) -0.24295(10) 0.06475(10) 0.0288(3) Uani 1 1 d .
F5 F 0.59043(15) 0.17748(14) 0.47298(10) 0.0531(5) Uani 1 1 d .
F6 F 0.60538(13) 0.18772(12) 0.33404(9) 0.0369(4) Uani 1 1 d .
F7 F 0.70709(18) 0.30008(11) 0.44706(11) 0.0525(5) Uani 1 1 d .
F8 F 0.76803(16) 0.15298(13) 0.40308(12) 0.0494(4) Uani 1 1 d .
P1 P -0.25271(5) -0.32083(4) 0.21005(3) 0.01093(11) Uani 1 1 d .
P2 P 0.21475(5) 0.19382(4) 0.26194(3) 0.01165(11) Uani 1 1 d .
Rh1 Rh -0.324725(15) -0.177169(11) 0.230982(10) 0.01182(5) Uani 1 1 d .
Rh2 Rh 0.044245(15) 0.215684(12) 0.192400(10) 0.01269(5) Uani 1 1 d .
H25A H -0.278(2) -0.1003(17) 0.1083(15) 0.015 Uiso 1 1 d .
H25B H -0.198(2) -0.1913(17) 0.0880(15) 0.015 Uiso 1 1 d .
H26A H -0.163(2) -0.0375(18) 0.2428(15) 0.015 Uiso 1 1 d .
H26B H -0.089(2) -0.1255(16) 0.2196(15) 0.015 Uiso 1 1 d .
H51A H -0.085(2) 0.0625(16) 0.1142(15) 0.015 Uiso 1 1 d .
H51B H 0.042(2) 0.0260(17) 0.1457(15) 0.015 Uiso 1 1 d .
H52A H 0.034(2) 0.1340(16) 0.0255(16) 0.015 Uiso 1 1 d .
H52B H 0.158(2) 0.1015(16) 0.0563(14) 0.015 Uiso 1 1 d .

loop_
_atom_site_aniso_label
_atom_site_aniso_U_11
_atom_site_aniso_U_22
_atom_site_aniso_U_33
_atom_site_aniso_U_23
_atom_site_aniso_U_13
_atom_site_aniso_U_12
C1 0.0103(11) 0.0212(12) 0.0135(11) 0.0054(9) 0.0038(8) 0.0043(9)
C2 0.0105(11) 0.0213(12) 0.0169(11) 0.0051(9) 0.0013(8) 0.0053(9)
C3 0.0144(11) 0.0217(12) 0.0174(11) 0.0066(9) 0.0023(9) 0.0096(9)
C4 0.0200(12) 0.0148(11) 0.0209(12) 0.0040(9) 0.0030(9) 0.0095(9)
C5 0.0221(13) 0.0192(12) 0.0163(11) -0.0005(9) 0.0002(9) 0.0082(10)
C6 0.0197(12) 0.0221(12) 0.0114(11) 0.0027(9) 0.0023(9) 0.0098(10)
C7 0.0125(11) 0.0193(12) 0.0088(10) 0.0035(9) -0.0037(8) 0.0012(9)
C8 0.0116(11) 0.0331(14) 0.0170(11) 0.0117(10) 0.0002(9) 0.0038(10)
C9 0.0160(12) 0.0293(14) 0.0184(12) 0.0124(10) -0.0031(9) -0.0086(10)
C10 0.0271(13) 0.0162(12) 0.0160(11) 0.0053(9) -0.0032(9) -0.0063(10)
C11 0.0194(12) 0.0145(11) 0.0156(11) 0.0028(9) 0.0015(9) 0.0012(9)
C12 0.0135(11) 0.0162(11) 0.0111(10) 0.0034(9) -0.0009(8) -0.0019(9)
C13 0.0119(11) 0.0130(11) 0.0114(10) 0.0022(8) 0.0010(8) 0.0026(8)
C14 0.0152(11) 0.0155(11) 0.0157(11) 0.0035(9) -0.0002(9) 0.0044(9)
C15 0.0218(13) 0.0211(12) 0.0149(11) 0.0047(9) -0.0011(9) 0.0049(10)
C16 0.0221(13) 0.0194(12) 0.0132(11) 0.0006(9) -0.0007(9) 0.0030(10)
C17 0.0169(12) 0.0162(12) 0.0189(12) 0.0023(9) 0.0029(9) 0.0048(9)
C18 0.0172(12) 0.0153(11) 0.0146(11) 0.0024(9) -0.0012(9) 0.0045(9)
C19 0.0126(11) 0.0131(11) 0.0144(11) 0.0052(9) 0.0006(8) 0.0033(9)
C20 0.0148(12) 0.0194(12) 0.0180(11) 0.0060(9) -0.0004(9) 0.0018(9)
C21 0.0155(12) 0.0261(13) 0.0208(12) 0.0024(10) -0.0019(9) 0.0050(10)
C22 0.0259(15) 0.0485(17) 0.0236(14) -0.0075(12) -0.0122(11) 0.0179(13)
C23 0.0380(16) 0.062(2) 0.0105(12) 0.0048(12) 0.0012(11) 0.0303(14)
C24 0.0233(13) 0.0332(14) 0.0134(11) 0.0036(10) 0.0021(9) 0.0146(11)
C25 0.0252(14) 0.0209(13) 0.0321(14) 0.0147(11) 0.0119(11) 0.0057(11)
C26 0.0174(13) 0.0221(14) 0.0462(17) 0.0183(13) 0.0002(11) -0.0011(11)
C27 0.0174(12) 0.0133(11) 0.0168(11) 0.0013(9) 0.0033(9) 0.0064(9)
C28 0.0210(12) 0.0135(11) 0.0204(12) 0.0051(9) 0.0027(9) 0.0053(9)
C29 0.0256(13) 0.0188(12) 0.0207(12) 0.0089(10) 0.0016(10) 0.0119(10)
C30 0.0162(12) 0.0242(13) 0.0256(13) 0.0045(10) -0.0038(10) 0.0085(10)
C31 0.0136(12) 0.0290(14) 0.0280(13) 0.0059(11) 0.0024(10) 0.0049(10)
C32 0.0163(12) 0.0259(13) 0.0203(12) 0.0060(10) 0.0051(9) 0.0073(10)
C33 0.0155(11) 0.0149(11) 0.0163(11) 0.0063(9) 0.0023(9) -0.0002(9)
C34 0.0216(13) 0.0140(11) 0.0196(12) 0.0039(9) 0.0056(9) 0.0039(9)
C35 0.0315(14) 0.0173(12) 0.0133(11) -0.0004(9) 0.0029(10) -0.0008(10)
C36 0.0223(13) 0.0217(12) 0.0148(11) 0.0075(9) -0.0031(9) -0.0046(10)
C37 0.0172(12) 0.0153(11) 0.0151(11) 0.0077(9) 0.0002(9) -0.0001(9)
C38 0.0160(11) 0.0134(11) 0.0112(10) 0.0043(8) 0.0031(8) -0.0014(9)
C39 0.0178(12) 0.0124(11) 0.0150(11) 0.0065(9) 0.0002(9) 0.0007(9)
C40 0.0170(12) 0.0218(12) 0.0196(12) 0.0082(10) -0.0002(9) -0.0012(10)
C41 0.0236(13) 0.0266(13) 0.0254(13) 0.0142(11) 0.0013(10) -0.0048(11)
C42 0.0276(14) 0.0189(12) 0.0212(12) 0.0114(10) -0.0001(10) -0.0001(10)
C43 0.0233(13) 0.0189(12) 0.0196(12) 0.0104(10) 0.0000(9) 0.0040(10)
C44 0.0170(12) 0.0173(12) 0.0161(11) 0.0084(9) 0.0013(9) 0.0020(9)
C45 0.0114(11) 0.0141(11) 0.0126(10) 0.0047(9) 0.0008(8) 0.0029(9)
C46 0.0190(12) 0.0134(11) 0.0157(11) 0.0041(9) 0.0015(9) 0.0038(9)
C47 0.0197(12) 0.0171(12) 0.0161(11) 0.0029(9) 0.0020(9) 0.0064(9)
C48 0.0205(13) 0.0233(13) 0.0172(11) 0.0056(10) 0.0058(9) 0.0047(10)
C49 0.0173(12) 0.0181(12) 0.0196(12) 0.0074(9) 0.0038(9) 0.0004(9)
C50 0.0155(11) 0.0133(11) 0.0148(11) 0.0046(9) 0.0009(9) 0.0018(9)
C51 0.0253(14) 0.0164(12) 0.0217(12) 0.0020(10) -0.0055(10) 0.0002(10)
C52 0.0217(13) 0.0188(12) 0.0126(11) -0.0014(9) -0.0045(9) 0.0048(10)
B1 0.0194(14) 0.0203(14) 0.0173(13) 0.0052(11) 0.0009(10) 0.0000(11)
B2 0.0177(14) 0.0278(15) 0.0198(14) 0.0059(12) -0.0025(11) -0.0014(12)
F1 0.0452(10) 0.0473(10) 0.0198(8) -0.0016(7) 0.0023(7) -0.0146(8)
F2 0.0184(7) 0.0277(7) 0.0244(7) 0.0109(6) -0.0019(5) -0.0028(6)
F3 0.0251(8) 0.0251(8) 0.0429(9) 0.0190(7) 0.0037(6) 0.0028(6)
F4 0.0216(8) 0.0250(8) 0.0432(9) 0.0147(7) -0.0018(6) 0.0055(6)
F5 0.0403(10) 0.0881(14) 0.0304(9) 0.0220(9) 0.0059(7) -0.0153(9)
F6 0.0267(8) 0.0573(10) 0.0246(8) 0.0110(7) -0.0081(6) -0.0050(7)
F7 0.0860(14) 0.0231(9) 0.0414(10) 0.0025(7) -0.0124(9) -0.0073(9)
F8 0.0417(10) 0.0560(11) 0.0597(11) 0.0266(9) 0.0064(8) 0.0220(9)
P1 0.0102(3) 0.0109(3) 0.0118(3) 0.0031(2) 0.0018(2) 0.0027(2)
P2 0.0123(3) 0.0115(3) 0.0115(3) 0.0041(2) 0.0004(2) 0.0012(2)
Rh1 0.01164(9) 0.01060(9) 0.01329(9) 0.00316(7) -0.00021(6) 0.00278(7)
Rh2 0.01155(9) 0.01356(9) 0.01300(9) 0.00397(7) -0.00078(6) 0.00123(7)

loop_
_atom_type_symbol
_atom_type_description
_atom_type_scat_dispersion_real
_atom_type_scat_dispersion_imag
_atom_type_scat_source
C C 0.0033 0.0016 'International Tables Vol C Tables 4.2.6.8 and 6.1.1.4'
H H 0.0000 0.0000 'International Tables Vol C Tables 4.2.6.8 and 6.1.1.4'
B B 0.0013 0.0007 'International Tables Vol C Tables 4.2.6.8 and 6.1.1.4'
F F 0.0171 0.0103 'International Tables Vol C Tables 4.2.6.8 and 6.1.1.4'
P P 0.1023 0.0942 'International Tables Vol C Tables 4.2.6.8 and 6.1.1.4'
Rh Rh -1.1178 0.9187 'International Tables Vol C Tables 4.2.6.8 and 6.1.1.4'

loop_
_geom_angle_atom_site_label_1
_geom_angle_atom_site_label_2
_geom_angle_atom_site_label_3
_geom_angle
C2 C1 C6 119.9(2)
C2 C1 C7 119.80(19)
C6 C1 C7 120.25(19)
C2 C1 Rh1 76.19(13)
C6 C1 Rh1 75.93(13)
C7 C1 Rh1 116.68(14)
C3 C2 C1 119.2(2)
C3 C2 Rh1 74.13(13)
C1 C2 Rh1 66.65(12)
C3 C2 H2 120.4
C1 C2 H2 120.4
Rh1 C2 H2 131.5
C2 C3 C4 120.1(2)
C2 C3 Rh1 70.76(12)
C4 C3 Rh1 70.87(12)
C2 C3 H3 119.9
C4 C3 H3 119.9
Rh1 C3 H3 131.2
C5 C4 C3 120.7(2)
C5 C4 Rh1 73.92(13)
C3 C4 Rh1 73.58(12)
C5 C4 H4 119.6
C3 C4 H4 119.6
Rh1 C4 H4 124.4
C6 C5 C4 119.5(2)
C6 C5 Rh1 70.31(12)
C4 C5 Rh1 70.61(12)
C6 C5 H5 120.3
C4 C5 H5 120.3
Rh1 C5 H5 131.6
C5 C6 C1 119.5(2)
C5 C6 Rh1 74.52(13)
C1 C6 Rh1 66.67(12)
C5 C6 H6 120.3
C1 C6 H6 120.3
Rh1 C6 H6 131.1
C12 C7 C8 120.0(2)
C12 C7 C1 118.94(19)
C8 C7 C1 121.02(19)
C9 C8 C7 119.8(2)
C9 C8 H8 120.1
C7 C8 H8 120.1
C8 C9 C10 120.7(2)
C8 C9 H9 119.7
C10 C9 H9 119.7
C9 C10 C11 120.0(2)
C9 C10 H10 120.0
C11 C10 H10 120.0
C10 C11 C12 120.1(2)
C10 C11 H11 119.9
C12 C11 H11 119.9
C7 C12 C11 119.32(19)
C7 C12 P1 116.80(16)
C11 C12 P1 123.82(16)
C18 C13 C14 110.41(17)
C18 C13 P1 116.60(14)
C14 C13 P1 110.46(14)
C18 C13 H13 106.2
C14 C13 H13 106.2
P1 C13 H13 106.2
C15 C14 C13 110.69(17)
C15 C14 H14A 109.5
C13 C14 H14A 109.5
C15 C14 H14B 109.5
C13 C14 H14B 109.5
H14A C14 H14B 108.1
C16 C15 C14 112.06(18)
C16 C15 H15A 109.2
C14 C15 H15A 109.2
C16 C15 H15B 109.2
C14 C15 H15B 109.2
H15A C15 H15B 107.9
C17 C16 C15 110.85(18)
C17 C16 H16A 109.5
C15 C16 H16A 109.5
C17 C16 H16B 109.5
C15 C16 H16B 109.5
H16A C16 H16B 108.1
C16 C17 C18 110.31(18)
C16 C17 H17A 109.6
C18 C17 H17A 109.6
C16 C17 H17B 109.6
C18 C17 H17B 109.6
H17A C17 H17B 108.1
C17 C18 C13 110.52(17)
C17 C18 H18A 109.5
C13 C18 H18A 109.5
C17 C18 H18B 109.5
C13 C18 H18B 109.5
H18A C18 H18B 108.1
C20 C19 C24 110.81(18)
C20 C19 P1 113.89(14)
C24 C19 P1 111.30(15)
C20 C19 H19 106.8
C24 C19 H19 106.8
P1 C19 H19 106.8
C19 C20 C21 110.69(18)
C19 C20 H20A 109.5
C21 C20 H20A 109.5
C19 C20 H20B 109.5
C21 C20 H20B 109.5
H20A C20 H20B 108.1
C22 C21 C20 110.95(19)
C22 C21 H21A 109.4
C20 C21 H21A 109.4
C22 C21 H21B 109.4
C20 C21 H21B 109.4
H21A C21 H21B 108.0
C23 C22 C21 111.7(2)
C23 C22 H22A 109.3
C21 C22 H22A 109.3
C23 C22 H22B 109.3
C21 C22 H22B 109.3
H22A C22 H22B 107.9
C22 C23 C24 111.6(2)
C22 C23 H23A 109.3
C24 C23 H23A 109.3
C22 C23 H23B 109.3
C24 C23 H23B 109.3
H23A C23 H23B 108.0
C23 C24 C19 109.54(18)
C23 C24 H24A 109.8
C19 C24 H24A 109.8
C23 C24 H24B 109.8
C19 C24 H24B 109.8
H24A C24 H24B 108.2
C26 C25 Rh1 71.25(14)
C26 C25 H25A 119.8(14)
Rh1 C25 H25A 104.9(14)
C26 C25 H25B 118.3(14)
Rh1 C25 H25B 112.4(14)
H25A C25 H25B 118(2)
C25 C26 Rh1 70.94(14)
C25 C26 H26A 122.3(14)
Rh1 C26 H26A 106.1(14)
C25 C26 H26B 120.8(15)
Rh1 C26 H26B 114.0(14)
H26A C26 H26B 113(2)
C32 C27 C28 120.3(2)
C32 C27 C33 120.23(19)
C28 C27 C33 119.4(2)
C32 C27 Rh2 76.61(13)
C28 C27 Rh2 75.24(12)
C33 C27 Rh2 116.40(14)
C29 C28 C27 119.1(2)
C29 C28 Rh2 74.44(13)
C27 C28 Rh2 67.40(12)
C29 C28 H28 120.4
C27 C28 H28 120.4
Rh2 C28 H28 130.1
C28 C29 C30 120.3(2)
C28 C29 Rh2 70.26(13)
C30 C29 Rh2 72.32(13)
C28 C29 H29 119.9
C30 C29 H29 119.9
Rh2 C29 H29 130.1
C29 C30 C31 120.5(2)
C29 C30 Rh2 72.44(13)
C31 C30 Rh2 73.90(13)
C29 C30 H30 119.8
C31 C30 H30 119.8
Rh2 C30 H30 125.7
C32 C31 C30 120.1(2)
C32 C31 Rh2 70.25(13)
C30 C31 Rh2 71.13(13)
C32 C31 H31 120.0
C30 C31 H31 120.0
Rh2 C31 H31 131.5
C31 C32 C27 119.1(2)
C31 C32 Rh2 74.77(13)
C27 C32 Rh2 66.47(12)
C31 C32 H32 120.5
C27 C32 H32 120.5
Rh2 C32 H32 130.7
C38 C33 C34 120.5(2)
C38 C33 C27 118.23(19)
C34 C33 C27 121.2(2)
C35 C34 C33 119.6(2)
C35 C34 H34 120.2
C33 C34 H34 120.2
C34 C35 C36 120.0(2)
C34 C35 H35 120.0
C36 C35 H35 120.0
C37 C36 C35 120.8(2)
C37 C36 H36 119.6
C35 C36 H36 119.6
C36 C37 C38 120.2(2)
C36 C37 H37 119.9
C38 C37 H37 119.9
C33 C38 C37 118.87(19)
C33 C38 P2 117.47(16)
C37 C38 P2 123.65(17)
C40 C39 C44 110.44(17)
C40 C39 P2 111.31(15)
C44 C39 P2 114.73(15)
C40 C39 H39 106.6
C44 C39 H39 106.6
P2 C39 H39 106.6
C41 C40 C39 110.23(19)
C41 C40 H40A 109.6
C39 C40 H40A 109.6
C41 C40 H40B 109.6
C39 C40 H40B 109.6
H40A C40 H40B 108.1
C42 C41 C40 111.58(19)
C42 C41 H41A 109.3
C40 C41 H41A 109.3
C42 C41 H41B 109.3
C40 C41 H41B 109.3
H41A C41 H41B 108.0
C43 C42 C41 110.24(19)
C43 C42 H42A 109.6
C41 C42 H42A 109.6
C43 C42 H42B 109.6
C41 C42 H42B 109.6
H42A C42 H42B 108.1
C42 C43 C44 110.17(18)
C42 C43 H43A 109.6
C44 C43 H43A 109.6
C42 C43 H43B 109.6
C44 C43 H43B 109.6
H43A C43 H43B 108.1
C43 C44 C39 110.78(18)
C43 C44 H44A 109.5
C39 C44 H44A 109.5
C43 C44 H44B 109.5
C39 C44 H44B 109.5
H44A C44 H44B 108.1
C50 C45 C46 110.92(17)
C50 C45 P2 111.07(14)
C46 C45 P2 114.17(15)
C50 C45 H45 106.7
C46 C45 H45 106.7
P2 C45 H45 106.7
C47 C46 C45 110.07(18)
C47 C46 H46A 109.6
C45 C46 H46A 109.6
C47 C46 H46B 109.6
C45 C46 H46B 109.6
H46A C46 H46B 108.2
C48 C47 C46 111.10(18)
C48 C47 H47A 109.4
C46 C47 H47A 109.4
C48 C47 H47B 109.4
C46 C47 H47B 109.4
H47A C47 H47B 108.0
C47 C48 C49 110.53(18)
C47 C48 H48A 109.5
C49 C48 H48A 109.5
C47 C48 H48B 109.5
C49 C48 H48B 109.5
H48A C48 H48B 108.1
C48 C49 C50 110.92(18)
C48 C49 H49A 109.5
C50 C49 H49A 109.5
C48 C49 H49B 109.5
C50 C49 H49B 109.5
H49A C49 H49B 108.0
C49 C50 C45 110.74(17)
C49 C50 H50A 109.5
C45 C50 H50A 109.5
C49 C50 H50B 109.5
C45 C50 H50B 109.5
H50A C50 H50B 108.1
C52 C51 Rh2 71.14(13)
C52 C51 H51A 118.3(13)
Rh2 C51 H51A 101.8(13)
C52 C51 H51B 120.3(14)
Rh2 C51 H51B 113.9(14)
H51A C51 H51B 118.1(19)
C51 C52 Rh2 71.14(13)
C51 C52 H52A 121.3(14)
Rh2 C52 H52A 106.1(14)
C51 C52 H52B 120.7(13)
Rh2 C52 H52B 114.5(13)
H52A C52 H52B 113.5(19)
F1 B1 F3 109.6(2)
F1 B1 F4 110.1(2)
F3 B1 F4 108.72(19)
F1 B1 F2 110.14(19)
F3 B1 F2 109.38(19)
F4 B1 F2 108.86(19)
F7 B2 F5 111.6(2)
F7 B2 F8 108.5(2)
F5 B2 F8 109.4(2)
F7 B2 F6 109.9(2)
F5 B2 F6 109.5(2)
F8 B2 F6 107.8(2)
C12 P1 C19 101.76(10)
C12 P1 C13 107.45(10)
C19 P1 C13 105.72(9)
C12 P1 Rh1 103.22(7)
C19 P1 Rh1 121.81(7)
C13 P1 Rh1 115.19(7)
C39 P2 C45 105.29(10)
C39 P2 C38 106.83(10)
C45 P2 C38 103.25(10)
C39 P2 Rh2 116.11(7)
C45 P2 Rh2 120.91(7)
C38 P2 Rh2 102.87(7)
C25 Rh1 C26 37.80(10)
C25 Rh1 C1 157.22(9)
C26 Rh1 C1 164.60(9)
C25 Rh1 P1 96.97(7)
C26 Rh1 P1 98.56(8)
C1 Rh1 P1 84.31(6)
C25 Rh1 C6 159.59(9)
C26 Rh1 C6 127.51(10)
C1 Rh1 C6 37.40(8)
P1 Rh1 C6 100.17(6)
C25 Rh1 C2 121.44(9)
C26 Rh1 C2 152.93(9)
C1 Rh1 C2 37.16(8)
P1 Rh1 C2 102.15(6)
C6 Rh1 C2 65.40(8)
C25 Rh1 C4 100.39(9)
C26 Rh1 C4 98.35(10)
C1 Rh1 C4 77.66(8)
P1 Rh1 C4 161.87(6)
C6 Rh1 C4 64.00(8)
C2 Rh1 C4 64.09(8)
C25 Rh1 C3 99.71(9)
C26 Rh1 C3 119.45(9)
C1 Rh1 C3 65.34(8)
P1 Rh1 C3 135.54(6)
C6 Rh1 C3 75.48(8)
C2 Rh1 C3 35.11(8)
C4 Rh1 C3 35.55(8)
C25 Rh1 C5 124.86(9)
C26 Rh1 C5 102.47(10)
C1 Rh1 C5 65.61(8)
P1 Rh1 C5 132.90(6)
C6 Rh1 C5 35.17(8)
C2 Rh1 C5 75.62(8)
C4 Rh1 C5 35.47(8)
C3 Rh1 C5 63.45(8)
C52 Rh2 C51 37.73(9)
C52 Rh2 C27 161.82(9)
C51 Rh2 C27 160.42(9)
C52 Rh2 P2 96.46(7)
C51 Rh2 P2 94.98(7)
C27 Rh2 P2 84.79(6)
C52 Rh2 C28 125.34(9)
C51 Rh2 C28 158.68(9)
C27 Rh2 C28 37.36(8)
P2 Rh2 C28 101.05(6)
C52 Rh2 C32 156.66(9)
C51 Rh2 C32 125.05(9)
C27 Rh2 C32 36.91(8)
P2 Rh2 C32 101.68(6)
C28 Rh2 C32 65.32(8)
C52 Rh2 C30 100.77(9)
C51 Rh2 C30 102.34(9)
C27 Rh2 C30 76.95(8)
P2 Rh2 C30 161.73(6)
C28 Rh2 C30 63.83(8)
C32 Rh2 C30 63.51(8)
C52 Rh2 C29 102.19(9)
C51 Rh2 C29 124.70(9)
C27 Rh2 C29 65.39(8)
P2 Rh2 C29 134.23(6)
C28 Rh2 C29 35.30(8)
C32 Rh2 C29 75.29(8)
C30 Rh2 C29 35.24(8)
C52 Rh2 C31 122.93(9)
C51 Rh2 C31 103.18(9)
C27 Rh2 C31 64.84(8)
P2 Rh2 C31 134.78(6)
C28 Rh2 C31 75.17(9)
C32 Rh2 C31 34.99(8)
C30 Rh2 C31 34.97(8)
C29 Rh2 C31 62.86(8)

loop_
_geom_bond_atom_site_label_1
_geom_bond_atom_site_label_2
_geom_bond_distance
C1 C2 1.424(3)
C1 C6 1.431(3)
C1 C7 1.491(3)
C1 Rh1 2.164(2)
C2 C3 1.394(3)
C2 Rh1 2.288(2)
C2 H2 0.9500
C3 C4 1.413(3)
C3 Rh1 2.332(2)
C3 H3 0.9500
C4 C5 1.413(3)
C4 Rh1 2.296(2)
C4 H4 0.9500
C5 C6 1.398(3)
C5 Rh1 2.339(2)
C5 H5 0.9500
C6 Rh1 2.285(2)
C6 H6 0.9500
C7 C12 1.396(3)
C7 C8 1.401(3)
C8 C9 1.376(3)
C8 H8 0.9500
C9 C10 1.386(3)
C9 H9 0.9500
C10 C11 1.388(3)
C10 H10 0.9500
C11 C12 1.398(3)
C11 H11 0.9500
C12 P1 1.838(2)
C13 C18 1.538(3)
C13 C14 1.539(3)
C13 P1 1.847(2)
C13 H13 1.0000
C14 C15 1.531(3)
C14 H14A 0.9900
C14 H14B 0.9900
C15 C16 1.525(3)
C15 H15A 0.9900
C15 H15B 0.9900
C16 C17 1.524(3)
C16 H16A 0.9900
C16 H16B 0.9900
C17 C18 1.533(3)
C17 H17A 0.9900
C17 H17B 0.9900
C18 H18A 0.9900
C18 H18B 0.9900
C19 C20 1.525(3)
C19 C24 1.533(3)
C19 P1 1.840(2)
C19 H19 1.0000
C20 C21 1.532(3)
C20 H20A 0.9900
C20 H20B 0.9900
C21 C22 1.528(3)
C21 H21A 0.9900
C21 H21B 0.9900
C22 C23 1.511(4)
C22 H22A 0.9900
C22 H22B 0.9900
C23 C24 1.529(3)
C23 H23A 0.9900
C23 H23B 0.9900
C24 H24A 0.9900
C24 H24B 0.9900
C25 C26 1.385(4)
C25 Rh1 2.136(2)
C25 H25A 0.96(2)
C25 H25B 0.93(2)
C26 Rh1 2.140(2)
C26 H26A 0.94(2)
C26 H26B 0.92(2)
C27 C32 1.424(3)
C27 C28 1.429(3)
C27 C33 1.497(3)
C27 Rh2 2.174(2)
C28 C29 1.398(3)
C28 Rh2 2.277(2)
C28 H28 0.9500
C29 C30 1.410(3)
C29 Rh2 2.330(2)
C29 H29 0.9500
C30 C31 1.410(3)
C30 Rh2 2.329(2)
C30 H30 0.9500
C31 C32 1.405(3)
C31 Rh2 2.364(2)
C31 H31 0.9500
C32 Rh2 2.306(2)
C32 H32 0.9500
C33 C38 1.400(3)
C33 C34 1.402(3)
C34 C35 1.386(3)
C34 H34 0.9500
C35 C36 1.388(3)
C35 H35 0.9500
C36 C37 1.382(3)
C36 H36 0.9500
C37 C38 1.402(3)
C37 H37 0.9500
C38 P2 1.845(2)
C39 C40 1.533(3)
C39 C44 1.535(3)
C39 P2 1.841(2)
C39 H39 1.0000
C40 C41 1.528(3)
C40 H40A 0.9900
C40 H40B 0.9900
C41 C42 1.528(3)
C41 H41A 0.9900
C41 H41B 0.9900
C42 C43 1.519(3)
C42 H42A 0.9900
C42 H42B 0.9900
C43 C44 1.528(3)
C43 H43A 0.9900
C43 H43B 0.9900
C44 H44A 0.9900
C44 H44B 0.9900
C45 C50 1.534(3)
C45 C46 1.542(3)
C45 P2 1.841(2)
C45 H45 1.0000
C46 C47 1.527(3)
C46 H46A 0.9900
C46 H46B 0.9900
C47 C48 1.524(3)
C47 H47A 0.9900
C47 H47B 0.9900
C48 C49 1.527(3)
C48 H48A 0.9900
C48 H48B 0.9900
C49 C50 1.530(3)
C49 H49A 0.9900
C49 H49B 0.9900
C50 H50A 0.9900
C50 H50B 0.9900
C51 C52 1.390(3)
C51 Rh2 2.150(2)
C51 H51A 0.98(2)
C51 H51B 0.94(2)
C52 Rh2 2.150(2)
C52 H52A 0.92(2)
C52 H52B 0.98(2)
B1 F1 1.384(3)
B1 F3 1.390(3)
B1 F4 1.398(3)
B1 F2 1.400(3)
B2 F7 1.369(3)
B2 F5 1.370(3)
B2 F8 1.385(3)
B2 F6 1.394(3)
P1 Rh1 2.2543(7)
P2 Rh2 2.2454(7)
